data_2213612
loop_
_publ_author_name
'Lai-Ping Zhang'
'Jian-Fang Ma'
'Guang-Ju Ping'

_publ_section_title
;
 2-Phenylimidazolium nitrate hemihydrate
;
_journal_coeditor_code XU2228
_journal_issue 5
_journal_name_full 'Acta Crystallographica Section E'
_journal_page_first o2438
_journal_page_last o2439
_journal_paper_doi 10.1107/S1600536807017084
_journal_volume 63
_journal_year 2007
_chemical_formula_iupac 'C9 H9 N2 +, N O3 -, 0.5H2 O'
_chemical_formula_moiety 'C9 H9 N2 +, N O3 -, 0.5(H2 O)'
_chemical_formula_sum 'C9 H10 N3 O3.5'
_chemical_formula_weight 216.20
_chemical_name_systematic
;
2-Phenylimidazolium nitrate hemihydrate
;
_space_group_IT_number 14
_symmetry_cell_setting monoclinic
_symmetry_space_group_name_Hall '-P 2ybc'
_symmetry_space_group_name_H-M 'P 1 21/c 1'
_atom_sites_solution_hydrogens geom
_atom_sites_solution_primary direct
_atom_sites_solution_secondary difmap
_audit_creation_method SHELXL-97
_cell_angle_alpha 90.00
_cell_angle_beta 95.362(4)
_cell_angle_gamma 90.00
_cell_formula_units_Z 4
_cell_length_a 3.7540(8)
_cell_length_b 20.152(4)
_cell_length_c 13.791(3)
_cell_measurement_reflns_used 2484
_cell_measurement_temperature 273(2)
_cell_measurement_theta_max 28.3
_cell_measurement_theta_min 2.5
_cell_volume 1038.7(4)
_computing_cell_refinement 'SAINT (Bruker, 1999)'
_computing_data_collection 'SMART (Bruker, 1997)'
_computing_data_reduction SAINT
_computing_molecular_graphics 'SHELXTL-Plus (Sheldrick, 1990)'
_computing_publication_material SHELXL97
_computing_structure_refinement 'SHELXL97 (Sheldrick, 1997)'
_computing_structure_solution 'SHELXS97 (Sheldrick, 1997)'
_diffrn_ambient_temperature 273(2)
_diffrn_measured_fraction_theta_full 0.97
_diffrn_measured_fraction_theta_max 0.95
_diffrn_measurement_device_type 'Bruker APEX CCD area-detector'
_diffrn_measurement_method \w
_diffrn_radiation_monochromator graphite
_diffrn_radiation_source 'fine-focus sealed tube'
_diffrn_radiation_type MoK\a
_diffrn_radiation_wavelength 0.71069
_diffrn_reflns_av_R_equivalents 0.040
_diffrn_reflns_av_sigmaI/netI 0.043
_diffrn_reflns_limit_h_max 4
_diffrn_reflns_limit_h_min -4
_diffrn_reflns_limit_k_max 26
_diffrn_reflns_limit_k_min -16
_diffrn_reflns_limit_l_max 17
_diffrn_reflns_limit_l_min -15
_diffrn_reflns_number 6227
_diffrn_reflns_theta_full 25.0
_diffrn_reflns_theta_max 28.3
_diffrn_reflns_theta_min 2.5
_diffrn_standards_interval_count 0
_diffrn_standards_interval_time 0
_diffrn_standards_number 0
_exptl_absorpt_coefficient_mu 0.109
_exptl_absorpt_correction_type none
_exptl_crystal_colour colorless
_exptl_crystal_density_diffrn 1.382
_exptl_crystal_density_method 'not measured'
_exptl_crystal_description block
_exptl_crystal_F_000 452
_exptl_crystal_size_max 0.44
_exptl_crystal_size_mid 0.20
_exptl_crystal_size_min 0.08
_refine_diff_density_max 0.46
_refine_diff_density_min -0.31
_refine_ls_extinction_method none
_refine_ls_goodness_of_fit_ref 1.014
_refine_ls_hydrogen_treatment mixed
_refine_ls_matrix_type full
_refine_ls_number_parameters 154
_refine_ls_number_reflns 2447
_refine_ls_number_restraints 4
_refine_ls_restrained_S_all 1.016
_refine_ls_R_factor_all 0.094
_refine_ls_R_factor_gt 0.058
_refine_ls_shift/su_max 0.000
_refine_ls_shift/su_mean 0.000
_refine_ls_structure_factor_coef Fsqd
_refine_ls_weighting_details 'calc w=1/[\s^2^(Fo^2^)+(0.1081P)^2^] where P=(Fo^2^+2Fc^2^)/3'
_refine_ls_weighting_scheme calc
_refine_ls_wR_factor_gt 0.155
_refine_ls_wR_factor_ref 0.182
_reflns_number_gt 1547
_reflns_number_total 2447
_reflns_threshold_expression I>2\s(I)
_cod_data_source_file xu2228.cif
_cod_data_source_block I
_cod_original_sg_symbol_H-M 'P 21/c'
_cod_database_code 2213612
_cod_database_fobs_code 2213612

loop_
_symmetry_equiv_pos_as_xyz
'x, y, z'
'-x, y+1/2, -z+1/2'
'-x, -y, -z'
'x, -y-1/2, z-1/2'

loop_
_atom_site_type_symbol
_atom_site_label
_atom_site_fract_x
_atom_site_fract_y
_atom_site_fract_z
_atom_site_U_iso_or_equiv
_atom_site_adp_type
_atom_site_calc_flag
_atom_site_refinement_flags
_atom_site_occupancy
N N3 0.1515(5) 0.36525(9) 0.23469(12) 0.0547(5) Uani d . 1
O O2 -0.0208(5) 0.38847(8) 0.16065(12) 0.0693(5) Uani d . 1
C C1 0.4090(5) 0.10241(10) 0.44467(16) 0.0506(5) Uani d . 1
H H1 0.4065 0.1032 0.5120 0.061 Uiso calc R 1
C C7 0.6373(5) 0.21760(9) 0.44939(14) 0.0428(5) Uani d . 1
C C6 0.5196(4) 0.15784(9) 0.39600(14) 0.0426(5) Uani d . 1
O O3 0.2372(6) 0.39958(8) 0.30664(14) 0.0860(6) Uani d D 1
O O1 0.2355(5) 0.30523(8) 0.23557(12) 0.0790(6) Uani d . 1
C C5 0.5220(5) 0.15589(10) 0.29527(15) 0.0496(5) Uani d . 1
H H5 0.5940 0.1931 0.2622 0.059 Uiso calc R 1
C C2 0.3026(5) 0.04606(11) 0.39291(18) 0.0575(6) Uani d . 1
H H2 0.2268 0.0090 0.4256 0.069 Uiso calc R 1
C C4 0.4188(6) 0.09945(11) 0.24416(17) 0.0590(6) Uani d . 1
H H4 0.4235 0.0983 0.1769 0.071 Uiso calc R 1
C C9 0.8733(6) 0.28526(10) 0.56380(16) 0.0545(5) Uani d . 1
H H9 0.9843 0.3008 0.6225 0.065 Uiso calc R 1
C C3 0.3077(6) 0.04419(11) 0.29304(19) 0.0601(6) Uani d . 1
H H3 0.2369 0.0060 0.2586 0.072 Uiso calc R 1
C C8 0.7572(6) 0.32205(12) 0.48564(17) 0.0591(6) Uani d . 1
H H8 0.7726 0.3679 0.4803 0.071 Uiso calc R 1
N N1 0.6128(5) 0.27941(8) 0.41575(14) 0.0501(4) Uani d . 1
N N2 0.7966(4) 0.22070(9) 0.54024(13) 0.0492(4) Uani d . 1
O O1W 0.2179(18) 0.5056(3) 0.4448(7) 0.156(2) Uiso d PD 0.50
H H1N 0.505(7) 0.2945(12) 0.356(2) 0.073(8) Uiso d . 1
H H2N 0.842(7) 0.1846(13) 0.579(2) 0.080(8) Uiso d . 1
H H1A 0.110(8) 0.471(2) 0.410(4) 0.120 Uiso d PD 0.50
H H1B 0.439(7) 0.494(3) 0.460(5) 0.120 Uiso d PD 0.50

loop_
_atom_site_aniso_label
_atom_site_aniso_U_11
_atom_site_aniso_U_22
_atom_site_aniso_U_33
_atom_site_aniso_U_12
_atom_site_aniso_U_13
_atom_site_aniso_U_23
N3 0.0722(12) 0.0496(10) 0.0398(10) 0.0030(8) -0.0073(7) -0.0001(8)
O2 0.0946(13) 0.0570(10) 0.0513(10) 0.0142(7) -0.0196(8) 0.0047(7)
C1 0.0488(11) 0.0544(12) 0.0479(12) 0.0018(8) 0.0011(8) 0.0071(9)
C7 0.0395(9) 0.0508(11) 0.0375(10) 0.0030(7) 0.0010(7) 0.0048(8)
C6 0.0371(9) 0.0467(11) 0.0430(10) 0.0038(7) -0.0018(7) 0.0010(8)
O3 0.1340(18) 0.0649(11) 0.0528(11) 0.0046(10) -0.0244(10) -0.0152(8)
O1 0.1147(15) 0.0520(10) 0.0631(11) 0.0223(9) -0.0300(10) -0.0040(8)
C5 0.0563(11) 0.0479(12) 0.0441(11) 0.0033(8) 0.0020(8) 0.0018(9)
C2 0.0537(12) 0.0493(12) 0.0681(15) -0.0036(9) -0.0024(10) 0.0077(11)
C4 0.0679(14) 0.0597(14) 0.0481(12) 0.0051(10) -0.0023(10) -0.0076(10)
C9 0.0572(12) 0.0615(13) 0.0433(12) -0.0039(9) -0.0032(9) -0.0072(10)
C3 0.0632(13) 0.0452(12) 0.0688(15) 0.0011(9) -0.0101(10) -0.0053(11)
C8 0.0698(14) 0.0493(12) 0.0569(14) -0.0050(9) -0.0004(10) -0.0056(10)
N1 0.0573(10) 0.0477(10) 0.0435(10) 0.0016(7) -0.0054(7) 0.0034(8)
N2 0.0521(10) 0.0558(11) 0.0382(9) 0.0025(7) -0.0030(7) 0.0026(8)

loop_
_atom_type_symbol
_atom_type_description
_atom_type_scat_dispersion_real
_atom_type_scat_dispersion_imag
_atom_type_scat_source
C C 0.0033 0.0016 'International Tables Vol C Tables 4.2.6.8 and 6.1.1.4'
H H 0.0000 0.0000 'International Tables Vol C Tables 4.2.6.8 and 6.1.1.4'
N N 0.0061 0.0033 'International Tables Vol C Tables 4.2.6.8 and 6.1.1.4'
O O 0.0106 0.0060 'International Tables Vol C Tables 4.2.6.8 and 6.1.1.4'

loop_
_geom_angle_atom_site_label_1
_geom_angle_atom_site_label_2
_geom_angle_atom_site_label_3
_geom_angle
O3 N3 O2 121.79(19)
O3 N3 O1 119.38(18)
O2 N3 O1 118.82(18)
C2 C1 C6 119.8(2)
C2 C1 H1 120.1
C6 C1 H1 120.1
N1 C7 N2 107.06(17)
N1 C7 C6 126.13(18)
N2 C7 C6 126.80(17)
C1 C6 C5 119.40(19)
C1 C6 C7 120.74(18)
C5 C6 C7 119.85(17)
C4 C5 C6 120.52(19)
C4 C5 H5 119.7
C6 C5 H5 119.7
C3 C2 C1 120.6(2)
C3 C2 H2 119.7
C1 C2 H2 119.7
C5 C4 C3 119.9(2)
C5 C4 H4 120.0
C3 C4 H4 120.0
C8 C9 N2 106.79(19)
C8 C9 H9 126.6
N2 C9 H9 126.6
C2 C3 C4 119.8(2)
C2 C3 H3 120.1
C4 C3 H3 120.1
C9 C8 N1 107.2(2)
C9 C8 H8 126.4
N1 C8 H8 126.4
C7 N1 C8 109.48(19)
C7 N1 H1N 128.5(16)
C8 N1 H1N 122.0(16)
C7 N2 C9 109.46(17)
C7 N2 H2N 123.6(18)
C9 N2 H2N 126.9(18)
H1A O1W H1B 107(2)

loop_
_geom_bond_atom_site_label_1
_geom_bond_atom_site_label_2
_geom_bond_distance
N3 O3 1.228(2)
N3 O2 1.248(2)
N3 O1 1.250(2)
C1 C2 1.380(3)
C1 C6 1.387(3)
C1 H1 0.9300
C7 N1 1.329(2)
C7 N2 1.338(3)
C7 C6 1.458(3)
C6 C5 1.391(3)
C5 C4 1.375(3)
C5 H5 0.9300
C2 C3 1.380(3)
C2 H2 0.9300
C4 C3 1.386(3)
C4 H4 0.9300
C9 C8 1.347(3)
C9 N2 1.365(2)
C9 H9 0.9300
C3 H3 0.9300
C8 N1 1.365(3)
C8 H8 0.9300
N1 H1N 0.94(3)
N2 H2N 0.91(3)
O1W H1A 0.917(18)
O1W H1B 0.87(2)

loop_
_geom_hbond_atom_site_label_D
_geom_hbond_atom_site_label_H
_geom_hbond_atom_site_label_A
_geom_hbond_site_symmetry_A
_geom_hbond_distance_DH
_geom_hbond_distance_HA
_geom_hbond_distance_DA
_geom_hbond_angle_DHA
N1 H1N O1 . 0.94(3) 1.87(3) 2.792(2) 167(2)
N2 H2N O2 4_666 0.91(3) 1.90(3) 2.803(2) 175(3)
O1W H1A O3 . 0.917(18) 2.110(10) 2.868(7) 139(2)

loop_
_geom_torsion_atom_site_label_1
_geom_torsion_atom_site_label_2
_geom_torsion_atom_site_label_3
_geom_torsion_atom_site_label_4
_geom_torsion
C2 C1 C6 C5 0.0(3)
C2 C1 C6 C7 -179.22(17)
N1 C7 C6 C1 -151.18(19)
N2 C7 C6 C1 30.3(3)
N1 C7 C6 C5 29.6(3)
N2 C7 C6 C5 -148.9(2)
C1 C6 C5 C4 -0.6(3)
C7 C6 C5 C4 178.65(17)
C6 C1 C2 C3 0.5(3)
C6 C5 C4 C3 0.7(3)
C1 C2 C3 C4 -0.4(3)
C5 C4 C3 C2 -0.2(3)
N2 C9 C8 N1 -0.2(2)
N2 C7 N1 C8 0.0(2)
C6 C7 N1 C8 -178.74(18)
C9 C8 N1 C7 0.1(2)
N1 C7 N2 C9 -0.1(2)
C6 C7 N2 C9 178.63(18)
C8 C9 N2 C7 0.2(2)
